data_1515351
loop_
_publ_author_name
'Sahoo, Pathik'
'Chakraborty, Indrajit'
'Dastidar, Parthasarathi'

_publ_section_title
;
 Reverse thermal gelation of aromatic solvents by a series of easily
 accessible organic salt based gelators
;
_journal_issue 9
_journal_name_full 'Soft Matter'
_journal_page_first 2595
_journal_paper_doi 10.1039/c2sm06957a
_journal_volume 8
_journal_year 2012
_chemical_absolute_configuration syn
_chemical_formula_moiety 'c17 H9 N2 O4,C16 H36 N1'
_chemical_formula_sum 'C30 H45 N3 O4'
_chemical_formula_weight 508.67
_chemical_name_systematic
;
?
;
_space_group_IT_number 2
_symmetry_cell_setting triclinic
_symmetry_space_group_name_Hall '-P 1'
_symmetry_space_group_name_H-M 'P -1'
_atom_sites_solution_hydrogens geom
_atom_sites_solution_primary direct
_atom_sites_solution_secondary difmap
_audit_creation_method SHELXL-97
_cell_angle_alpha 113.730(6)
_cell_angle_beta 95.041(7)
_cell_angle_gamma 94.696(7)
_cell_formula_units_Z 2
_cell_length_a 6.323(3)
_cell_length_b 14.956(7)
_cell_length_c 16.823(8)
_cell_measurement_temperature 296(2)
_cell_volume 1438.7(12)
_computing_cell_refinement 'BRUKER APEX II'
_computing_data_collection 'BRUKER APEX II'
_computing_data_reduction 'BRUKER APEX II'
_computing_molecular_graphics 'SHELXL-97, PLATON, MERCURY 2.2'
_computing_publication_material 'SHELXL-97, PLATON, MERCURY 2.2'
_computing_structure_refinement 'SHELXL-97 (Sheldrick, 1997)'
_computing_structure_solution 'SHELXS-97 (Sheldrick, 1990)'
_diffrn_ambient_temperature 296(2)
_diffrn_detector_area_resol_mean 3
_diffrn_measured_fraction_theta_full 0.996
_diffrn_measured_fraction_theta_max 0.996
_diffrn_measurement_device_type 'BRUKER CCD AREA DETECTOR'
_diffrn_measurement_method 'PHI-OMEGA SCAN'
_diffrn_radiation_monochromator graphite
_diffrn_radiation_source 'fine-focus sealed tube'
_diffrn_radiation_type MoK\a
_diffrn_radiation_wavelength 0.71073
_diffrn_reflns_av_R_equivalents 0.0586
_diffrn_reflns_av_sigmaI/netI 0.0676
_diffrn_reflns_limit_h_max 5
_diffrn_reflns_limit_h_min -5
_diffrn_reflns_limit_k_max 13
_diffrn_reflns_limit_k_min -13
_diffrn_reflns_limit_l_max 15
_diffrn_reflns_limit_l_min -15
_diffrn_reflns_number 7895
_diffrn_reflns_theta_full 19.37
_diffrn_reflns_theta_max 19.37
_diffrn_reflns_theta_min 1.33
_exptl_absorpt_coefficient_mu 0.078
_exptl_absorpt_correction_T_max 0.9923
_exptl_absorpt_correction_T_min 0.9688
_exptl_absorpt_correction_type multi-scan
_exptl_absorpt_process_details SADABS
_exptl_crystal_colour ORANGE
_exptl_crystal_density_diffrn 1.174
_exptl_crystal_density_method 'not measured'
_exptl_crystal_description PLATE
_exptl_crystal_F_000 550
_exptl_crystal_size_max 0.41
_exptl_crystal_size_mid 0.18
_exptl_crystal_size_min 0.10
_refine_diff_density_max 0.608
_refine_diff_density_min -0.279
_refine_diff_density_rms 0.085
_refine_ls_extinction_method none
_refine_ls_goodness_of_fit_ref 1.279
_refine_ls_hydrogen_treatment constr
_refine_ls_matrix_type full
_refine_ls_number_parameters 306
_refine_ls_number_reflns 2443
_refine_ls_number_restraints 0
_refine_ls_restrained_S_all 1.279
_refine_ls_R_factor_all 0.1463
_refine_ls_R_factor_gt 0.1073
_refine_ls_shift/su_max 0.000
_refine_ls_shift/su_mean 0.000
_refine_ls_structure_factor_coef Fsqd
_refine_ls_weighting_details 'calc w=1/[\s^2^(Fo^2^)+(0.2000P)^2^+0.0000P] where P=(Fo^2^+2Fc^2^)/3'
_refine_ls_weighting_scheme calc
_refine_ls_wR_factor_gt 0.3101
_refine_ls_wR_factor_ref 0.3499
_reflns_number_gt 1528
_reflns_number_total 2443
_reflns_threshold_expression >2sigma(I)
_cod_data_source_file c2sm06957a.txt
_cod_data_source_block adhy_0m
_cod_depositor_comments
;
The following automatic conversions were performed:

'_symmetry_cell_setting' value 'TRICLINIC' changed to 'triclinic'
according to
/usr/data/users/saulius/automatic-downloads/retrospective/RSC/lib/dictionaries/cif_core.dic
dictionary named 'cif_core.dic' version 2.4.2 from
2011-04-26.

'_exptl_absorpt_correction_type' value 'MULTI-SCAN'
changed to 'multi-scan' according to
/usr/data/users/saulius/automatic-downloads/retrospective/RSC/lib/dictionaries/cif_core.dic
dictionary named 'cif_core.dic' version 2.4.2 from 2011-04-26.

Automatic conversion script
Id: cif_fix_values 2281 2013-09-26 08:29:07Z andrius 
;
_cod_original_cell_volume 1438.8(12)
_cod_original_sg_symbol_H-M P-1
_cod_database_code 1515351

loop_
_symmetry_equiv_pos_as_xyz
'x, y, z'
'-x, -y, -z'

loop_
_atom_site_label
_atom_site_type_symbol
_atom_site_fract_x
_atom_site_fract_y
_atom_site_fract_z
_atom_site_U_iso_or_equiv
_atom_site_adp_type
_atom_site_occupancy
_atom_site_symmetry_multiplicity
_atom_site_calc_flag
_atom_site_refinement_flags
O1 O 1.5086(9) 1.2781(3) 0.8519(3) 0.0406(16) Uani 1 1 d .
O2A O 1.2483(14) 1.3567(6) 0.9164(6) 0.031(3) Uiso 0.57 1 d P
O2B O 1.2033(16) 1.3427(7) 0.8717(8) 0.017(3) Uiso 0.43 1 d P
C3 C 1.3290(13) 1.2736(5) 0.8701(4) 0.026(2) Uani 1 1 d .
C4 C 1.2101(10) 1.1833(5) 0.8673(4) 0.024(2) Uani 1 1 d .
C5A C 1.038(2) 1.1867(10) 0.9124(11) 0.026(4) Uiso 0.51 1 d P
C5B C 0.984(3) 1.1724(11) 0.8677(11) 0.030(4) Uiso 0.49 1 d P
C6A C 0.935(2) 1.1008(10) 0.9126(10) 0.027(4) Uiso 0.55 1 d P
C6B C 0.880(3) 1.0871(11) 0.8731(12) 0.020(5) Uiso 0.45 1 d P
C7 C 1.0063(11) 1.0133(5) 0.8724(4) 0.028(2) Uiso 1 1 d .
C8A C 1.227(2) 1.0245(10) 0.8725(10) 0.024(4) Uiso 0.49 1 d P
C8B C 1.183(2) 1.0084(10) 0.8212(10) 0.028(4) Uiso 0.51 1 d P
C9A C 1.326(2) 1.1063(10) 0.8656(11) 0.017(4) Uiso 0.49 1 d P
C9B C 1.283(2) 1.0944(11) 0.8206(11) 0.014(7) Uiso 0.46(2) 1 d P
N10 N 0.9197(10) 0.9241(4) 0.8760(4) 0.0348(18) Uani 1 1 d .
N11 N 0.7399(11) 0.9243(4) 0.8998(4) 0.0326(18) Uani 1 1 d .
C12 C 0.6546(11) 0.8363(5) 0.9045(4) 0.027(2) Uani 1 1 d .
C13A C 0.496(2) 0.8424(10) 0.9539(10) 0.018(4) Uiso 0.49 1 d P
C13B C 0.423(2) 0.8271(10) 0.9089(10) 0.029(4) Uiso 0.51 1 d P
C14A C 0.399(2) 0.7584(10) 0.9609(10) 0.019(4) Uiso 0.52 1 d P
C14B C 0.333(2) 0.7469(10) 0.9212(10) 0.019(4) Uiso 0.48 1 d P
C15 C 0.4586(10) 0.6723(5) 0.9210(4) 0.029(2) Uani 1 1 d .
C16A C 0.678(2) 0.6879(9) 0.9217(9) 0.025(4) Uiso 0.51 1 d P
C16B C 0.629(2) 0.6617(10) 0.8632(10) 0.026(4) Uiso 0.49 1 d P
C17A C 0.769(2) 0.7688(10) 0.9119(9) 0.018(4) Uiso 0.50 1 d P
C17B C 0.730(2) 0.7427(10) 0.8560(10) 0.021(4) Uiso 0.50 1 d P
C18 C 0.3488(13) 0.5823(5) 0.9271(5) 0.034(2) Uani 1 1 d .
O19 O 0.1793(9) 0.5870(3) 0.9588(3) 0.0319(15) Uani 1 1 d .
O20A O 0.4518(15) 0.5148(7) 0.9230(7) 0.024(3) Uiso 0.49 1 d P
O20B O 0.4225(14) 0.4948(7) 0.8748(7) 0.025(3) Uiso 0.51 1 d P
N21 N 1.1688(8) 0.5621(4) 0.1256(3) 0.0320(18) Uani 1 1 d .
H21A H 1.2869 0.5328 0.1178 0.048 Uiso 1 1 calc R
H21B H 1.1652 0.6005 0.0967 0.048 Uiso 1 1 calc R
H21C H 1.0543 0.5167 0.1056 0.048 Uiso 1 1 calc R
C22 C 1.1687(15) 0.6241(7) 0.2223(5) 0.079(3) Uani 1 1 d .
C23B C 1.177(2) 0.5881(12) 0.2799(10) 0.034(4) Uiso 0.51 1 d P
C23A C 1.226(2) 0.5319(12) 0.2672(9) 0.031(4) Uiso 0.49 1 d P
C24A C 1.021(3) 0.4562(13) 0.2464(10) 0.034(5) Uiso 0.47 1 d P
C24B C 0.983(2) 0.5082(12) 0.2683(9) 0.038(4) Uiso 0.53 1 d P
C25A C 1.050(2) 0.3899(12) 0.2988(10) 0.037(4) Uiso 0.50 1 d P
C25B C 1.012(2) 0.4587(12) 0.3320(10) 0.040(4) Uiso 0.50 1 d P
C26B C 0.800(2) 0.3881(11) 0.3175(9) 0.039(4) Uiso 0.53 1 d P
C26A C 0.833(2) 0.3216(12) 0.2793(10) 0.034(4) Uiso 0.47 1 d P
C27B C 0.819(2) 0.3253(12) 0.3707(10) 0.039(4) Uiso 0.49 1 d P
C27A C 0.838(2) 0.2534(12) 0.3296(10) 0.046(4) Uiso 0.51 1 d P
C28B C 0.601(2) 0.2541(12) 0.3443(10) 0.033(4) Uiso 0.49 1 d P
C28A C 0.619(2) 0.1902(12) 0.3066(10) 0.040(4) Uiso 0.51 1 d P
C29A C 0.609(2) 0.1190(12) 0.3537(10) 0.043(4) Uiso 0.50 1 d P
C29B C 0.610(2) 0.1843(12) 0.3929(10) 0.036(4) Uiso 0.50 1 d P
C30A C 0.390(2) 0.0580(13) 0.3291(11) 0.037(5) Uiso 0.50 1 d P
C30B C 0.391(3) 0.1123(13) 0.3619(11) 0.038(5) Uiso 0.50 1 d P
C31 C 0.3787(14) 0.0144(8) 0.3917(6) 0.081(3) Uani 1 1 d .
C32 C 0.1568(17) -0.0434(7) 0.3708(5) 0.074(3) Uani 1 1 d .
H32A H 0.0528 0.0027 0.3893 0.089 Uiso 1 1 calc R
H32B H 0.1244 -0.0802 0.3079 0.089 Uiso 1 1 calc R
C33 C 0.1320(15) -0.1141(6) 0.4139(5) 0.063(3) Uani 1 1 d .
H33A H 0.1633 -0.0769 0.4769 0.075 Uiso 1 1 calc R
H33B H 0.2383 -0.1591 0.3961 0.075 Uiso 1 1 calc R
C34 C -0.0880(16) -0.1748(6) 0.3935(5) 0.066(3) Uani 1 1 d .
H34A H -0.1954 -0.1302 0.4102 0.080 Uiso 1 1 calc R
H34B H -0.1184 -0.2138 0.3308 0.080 Uiso 1 1 calc R
C35 C -0.1070(17) -0.2434(7) 0.4402(7) 0.084(3) Uiso 1 1 d .
C36A C -0.293(3) -0.3148(11) 0.3947(11) 0.038(4) Uiso 0.50 1 d P
C36B C -0.367(3) -0.2969(12) 0.4339(12) 0.049(5) Uiso 0.50 1 d P
C37B C -0.383(3) -0.3593(13) 0.4889(12) 0.058(5) Uiso 0.49 1 d P
C37A C -0.306(3) -0.3881(13) 0.4389(12) 0.064(5) Uiso 0.51 1 d P

loop_
_atom_site_aniso_label
_atom_site_aniso_U_11
_atom_site_aniso_U_22
_atom_site_aniso_U_33
_atom_site_aniso_U_23
_atom_site_aniso_U_13
_atom_site_aniso_U_12
O1 0.025(4) 0.031(3) 0.068(4) 0.023(3) 0.011(3) 0.001(3)
C3 0.019(5) 0.027(5) 0.036(5) 0.017(4) 0.007(4) 0.004(4)
C4 0.019(5) 0.033(5) 0.020(4) 0.014(4) 0.001(3) -0.002(4)
N10 0.025(4) 0.021(4) 0.066(5) 0.027(3) 0.002(4) 0.001(3)
N11 0.035(5) 0.025(4) 0.046(4) 0.021(3) 0.016(3) 0.004(3)
C12 0.039(5) 0.020(5) 0.028(5) 0.016(4) 0.003(4) 0.000(4)
C15 0.019(5) 0.033(5) 0.034(5) 0.017(4) -0.008(4) 0.002(4)
C18 0.014(5) 0.039(5) 0.063(6) 0.038(5) -0.007(4) -0.001(4)
O19 0.031(3) 0.030(3) 0.033(3) 0.012(2) 0.009(3) -0.002(3)
N21 0.021(4) 0.031(4) 0.044(4) 0.017(3) 0.000(3) -0.001(3)
C22 0.082(8) 0.092(7) 0.021(5) -0.012(5) 0.019(5) -0.036(6)
C31 0.032(6) 0.161(10) 0.093(8) 0.094(8) 0.012(5) 0.009(6)
C32 0.102(9) 0.116(8) 0.039(6) 0.056(6) 0.024(5) 0.058(7)
C33 0.070(7) 0.060(6) 0.046(6) 0.006(5) 0.001(5) 0.030(6)
C34 0.087(8) 0.055(6) 0.041(6) 0.005(5) -0.018(5) 0.028(6)

loop_
_atom_type_symbol
_atom_type_description
_atom_type_scat_dispersion_real
_atom_type_scat_dispersion_imag
_atom_type_scat_source
C C 0.0033 0.0016 'International Tables Vol C Tables 4.2.6.8 and 6.1.1.4'
H H 0.0000 0.0000 'International Tables Vol C Tables 4.2.6.8 and 6.1.1.4'
N N 0.0061 0.0033 'International Tables Vol C Tables 4.2.6.8 and 6.1.1.4'
O O 0.0106 0.0060 'International Tables Vol C Tables 4.2.6.8 and 6.1.1.4'

loop_
_geom_angle_atom_site_label_1
_geom_angle_atom_site_label_2
_geom_angle_atom_site_label_3
_geom_angle
O2B O2A C3 74.8(12)
O2A O2B C3 74.3(12)
O1 C3 O2A 119.9(7)
O1 C3 O2B 120.7(7)
O2A C3 O2B 31.0(5)
O1 C3 C4 123.6(6)
O2A C3 C4 114.3(7)
O2B C3 C4 113.5(7)
C5A C4 C9B 120.7(10)
C5A C4 C9A 110.6(10)
C9B C4 C9A 30.0(7)
C5A C4 C5B 30.5(7)
C9B C4 C5B 112.2(10)
C9A C4 C5B 119.4(9)
C5A C4 C3 121.4(8)
C9B C4 C3 117.8(8)
C9A C4 C3 118.3(8)
C5B C4 C3 122.3(8)
C5B C5A C4 78.6(19)
C5B C5A C6A 89(2)
C4 C5A C6A 120.5(12)
C5B C5A C6B 64.4(18)
C4 C5A C6B 113.2(11)
C6A C5A C6B 24.8(7)
C5A C5B C4 70.9(19)
C5A C5B C6B 88(2)
C4 C5B C6B 120.0(13)
C5A C5B C6A 62.8(18)
C4 C5B C6A 106.8(12)
C6B C5B C6A 25.2(7)
C6B C6A C7 82(2)
C6B C6A C5A 94(2)
C7 C6A C5A 121.3(12)
C6B C6A C5B 66(2)
C7 C6A C5B 112.6(11)
C5A C6A C5B 28.0(7)
C6A C6B C7 71(2)
C6A C6B C5B 89(2)
C7 C6B C5B 117.3(13)
C6A C6B C5A 61(2)
C7 C6B C5A 105.6(12)
C5B C6B C5A 27.7(8)
C6A C7 C8A 111.4(10)
C6A C7 C6B 27.8(7)
C8A C7 C6B 122.3(10)
C6A C7 N10 124.3(8)
C8A C7 N10 115.0(8)
C6B C7 N10 122.6(9)
C6A C7 C8B 118.4(9)
C8A C7 C8B 32.9(6)
C6B C7 C8B 112.1(10)
N10 C7 C8B 117.3(8)
C8B C8A C9A 83.3(18)
C8B C8A C7 78.1(16)
C9A C8A C7 119.6(12)
C8B C8A C9B 57.5(15)
C9A C8A C9B 25.8(7)
C7 C8A C9B 108.0(11)
C8A C8B C9B 93.0(18)
C8A C8B C7 68.9(15)
C9B C8B C7 119.5(12)
C8A C8B C9A 64.6(16)
C9B C8B C9A 28.4(7)
C7 C8B C9A 107.1(11)
C9B C9A C8A 98(2)
C9B C9A C4 73.5(18)
C8A C9A C4 120.9(12)
C9B C9A C8B 66.1(17)
C8A C9A C8B 32.1(7)
C4 C9A C8B 110.2(11)
C9A C9B C4 76.4(18)
C9A C9B C8B 85.5(19)
C4 C9B C8B 119.4(12)
C9A C9B C8A 56.0(17)
C4 C9B C8A 105.7(11)
C8B C9B C8A 29.5(7)
N11 N10 C7 115.5(6)
N10 N11 C12 115.6(6)
C17A C12 C13A 106.6(10)
C17A C12 N11 125.1(8)
C13A C12 N11 117.1(8)
C17A C12 C17B 35.8(6)
C13A C12 C17B 121.1(9)
N11 C12 C17B 121.8(7)
C17A C12 C13B 119.9(9)
C13A C12 C13B 32.1(7)
N11 C12 C13B 114.7(7)
C17B C12 C13B 113.1(9)
C13B C13A C12 82.9(17)
C13B C13A C14A 89.2(18)
C12 C13A C14A 121.0(11)
C13B C13A C14B 62.4(16)
C12 C13A C14B 114.3(11)
C14A C13A C14B 26.8(7)
C13A C13B C14B 87.2(18)
C13A C13B C12 65.0(15)
C14B C13B C12 117.5(12)
C13A C13B C14A 61.3(16)
C14B C13B C14A 26.0(7)
C12 C13B C14A 102.2(10)
C14B C14A C15 85.0(19)
C14B C14A C13A 89(2)
C15 C14A C13A 121.8(12)
C14B C14A C13B 59.4(18)
C15 C14A C13B 113.6(11)
C13A C14A C13B 29.5(7)
C14A C14B C13B 95(2)
C14A C14B C15 65.4(18)
C13B C14B C15 120.2(12)
C14A C14B C13A 64.3(18)
C13B C14B C13A 30.4(7)
C15 C14B C13A 104.7(11)
C14A C15 C16A 106.4(10)
C14A C15 C14B 29.6(7)
C16A C15 C14B 119.2(9)
C14A C15 C16B 118.9(9)
C16A C15 C16B 36.9(6)
C14B C15 C16B 111.6(9)
C14A C15 C18 121.2(8)
C16A C15 C18 122.5(8)
C14B C15 C18 118.1(8)
C16B C15 C18 119.7(8)
C16B C16A C17A 87.3(15)
C16B C16A C15 77.8(14)
C17A C16A C15 120.3(11)
C16B C16A C17B 56.1(13)
C17A C16A C17B 31.3(6)
C15 C16A C17B 109.5(10)
C16A C16B C17B 90.5(16)
C16A C16B C15 65.3(13)
C17B C16B C15 120.7(11)
C16A C16B C17A 58.3(13)
C17B C16B C17A 32.3(7)
C15 C16B C17A 100.8(10)
C17B C17A C12 80.0(14)
C17B C17A C16A 92.9(15)
C12 C17A C16A 122.2(12)
C17B C17A C16B 58.5(13)
C12 C17A C16B 109.2(11)
C16A C17A C16B 34.4(7)
C17A C17B C16B 89.2(16)
C17A C17B C12 64.2(13)
C16B C17B C12 116.4(11)
C17A C17B C16A 55.8(13)
C16B C17B C16A 33.4(7)
C12 C17B C16A 98.8(9)
O20A C18 O19 118.3(8)
O20A C18 O20B 32.0(5)
O19 C18 O20B 124.6(7)
O20A C18 C15 119.3(8)
O19 C18 C15 119.6(7)
O20B C18 C15 113.6(7)
O20B O20A C18 86.6(13)
O20A O20B C18 61.4(11)
C22 N21 H21A 109.5
C22 N21 H21B 109.5
H21A N21 H21B 109.5
C22 N21 H21C 109.5
H21A N21 H21C 109.5
H21B N21 H21C 109.5
C23B C22 N21 123.0(11)
C23B C22 C23A 24.2(8)
N21 C22 C23A 100.0(7)
C23A C23B C22 119(2)
C23A C23B C24B 72.1(16)
C22 C23B C24B 115.4(12)
C23A C23B C24A 50.5(14)
C22 C23B C24A 117.4(11)
C24B C23B C24A 22.3(7)
C23B C23A C24B 75.6(16)
C23B C23A C24A 104.0(18)
C24B C23A C24A 29.1(7)
C23B C23A C22 37.2(13)
C24B C23A C22 90.0(10)
C24A C23A C22 109.2(11)
C24B C24A C25B 82.2(19)
C24B C24A C23A 74.5(18)
C25B C24A C23A 99.0(12)
C24B C24A C25A 121(2)
C25B C24A C25A 39.1(8)
C23A C24A C25A 110.2(12)
C24B C24A C23B 49.9(16)
C25B C24A C23B 98.9(12)
C23A C24A C23B 25.4(7)
C25A C24A C23B 125.1(12)
C24A C24B C25B 67.5(18)
C24A C24B C23A 76.4(19)
C25B C24B C23A 95.2(11)
C24A C24B C23B 108(2)
C25B C24B C23B 113.6(12)
C23A C24B C23B 32.3(7)
C25B C25A C26A 103.9(16)
C25B C25A C24A 62.5(13)
C26A C25A C24A 106.8(12)
C25B C25A C26B 68.0(13)
C26A C25A C26B 36.1(7)
C24A C25A C26B 93.0(11)
C25A C25B C24A 78.4(15)
C25A C25B C24B 108.7(16)
C24A C25B C24B 30.4(8)
C25A C25B C26B 75.1(14)
C24A C25B C26B 102.0(12)
C24B C25B C26B 107.5(11)
C26A C26B C27B 70.4(13)
C26A C26B C25B 104.7(16)
C27B C26B C25B 112.4(11)
C26A C26B C25A 68.1(14)
C27B C26B C25A 95.7(11)
C25B C26B C25A 36.9(7)
C26B C26A C27B 71.8(13)
C26B C26A C25A 75.9(14)
C27B C26A C25A 99.2(11)
C26B C26A C27A 110.9(16)
C27B C26A C27A 39.4(7)
C25A C26A C27A 112.2(12)
C27A C27B C26A 72.4(14)
C27A C27B C26B 110.0(16)
C26A C27B C26B 37.8(7)
C27A C27B C28B 68.2(13)
C26A C27B C28B 95.5(11)
C26B C27B C28B 106.1(12)
C27B C27A C28A 108.1(16)
C27B C27A C28B 72.7(14)
C28A C27A C28B 35.5(7)
C27B C27A C26A 68.2(13)
C28A C27A C26A 108.2(12)
C28B C27A C26A 95.7(12)
C28A C28B C27A 72.0(15)
C28A C28B C29B 68.2(14)
C27A C28B C29B 94.4(12)
C28A C28B C27B 111.1(17)
C27A C28B C27B 39.1(7)
C29B C28B C27B 109.5(12)
C28B C28A C29B 76.3(15)
C28B C28A C27A 72.5(15)
C29B C28A C27A 97.4(12)
C28B C28A C29A 111.4(17)
C29B C28A C29A 35.4(7)
C27A C28A C29A 111.8(12)
C29B C29A C30B 83.5(17)
C29B C29A C30A 114.0(18)
C30B C29A C30A 30.5(8)
C29B C29A C28A 68.3(15)
C30B C29A C28A 99.7(13)
C30A C29A C28A 110.0(12)
C29A C29B C28A 76.3(15)
C29A C29B C28B 111.4(17)
C28A C29B C28B 35.4(7)
C29A C29B C30B 61.0(14)
C28A C29B C30B 94.5(11)
C28B C29B C30B 107.3(12)
C30B C30A C31 97(2)
C30B C30A C29A 66.3(18)
C31 C30A C29A 105.3(12)
C30A C30B C29A 83(2)
C30A C30B C29B 119(2)
C29A C30B C29B 35.5(8)
C30A C30B C31 56.4(17)
C29A C30B C31 97.5(12)
C29B C30B C31 116.2(11)
C30A C31 C32 106.3(9)
C30A C31 C30B 26.5(7)
C32 C31 C30B 113.5(8)
C33 C32 C31 114.0(8)
C33 C32 H32A 108.7
C31 C32 H32A 108.7
C33 C32 H32B 108.7
C31 C32 H32B 108.7
H32A C32 H32B 107.6
C32 C33 C34 115.6(8)
C32 C33 H33A 108.4
C34 C33 H33A 108.4
C32 C33 H33B 108.4
C34 C33 H33B 108.4
H33A C33 H33B 107.4
C35 C34 C33 113.7(8)
C35 C34 H34A 108.8
C33 C34 H34A 108.8
C35 C34 H34B 108.8
C33 C34 H34B 108.8
H34A C34 H34B 107.7
C36A C35 C34 106.3(10)
C36A C35 C36B 27.5(7)
C34 C35 C36B 114.6(9)
C36B C36A C35 97(2)
C36B C36A C37A 69.5(19)
C35 C36A C37A 106.4(12)
C36A C36B C37A 80(2)
C36A C36B C37B 117(2)
C37A C36B C37B 37.2(9)
C36A C36B C35 55.2(16)
C37A C36B C35 96.0(12)
C37B C36B C35 113.2(12)
C37A C37B C36B 67.0(17)
C37B C37A C36B 75.8(18)
C37B C37A C36A 106(2)
C36B C37A C36A 30.9(8)

loop_
_geom_bond_atom_site_label_1
_geom_bond_atom_site_label_2
_geom_bond_distance
O1 C3 1.206(8)
O2A O2B 0.718(11)
O2A C3 1.344(10)
O2B C3 1.347(12)
C3 C4 1.473(9)
C4 C5A 1.372(15)
C4 C9B 1.387(15)
C4 C9A 1.406(15)
C4 C5B 1.423(17)
C5A C5B 0.736(17)
C5A C6A 1.394(18)
C5A C6B 1.58(2)
C5B C6B 1.43(2)
C5B C6A 1.57(2)
C6A C6B 0.666(18)
C6A C7 1.346(14)
C6B C7 1.412(17)
C7 C8A 1.392(15)
C7 N10 1.427(9)
C7 C8B 1.460(15)
C8A C8B 0.811(15)
C8A C9A 1.378(18)
C8A C9B 1.64(2)
C8B C9B 1.389(19)
C8B C9A 1.52(2)
C9A C9B 0.724(16)
N10 N11 1.238(8)
N11 C12 1.414(9)
C12 C17A 1.329(15)
C12 C13A 1.345(15)
C12 C17B 1.453(14)
C12 C13B 1.473(16)
C13A C13B 0.789(15)
C13A C14A 1.405(18)
C13A C14B 1.56(2)
C13B C14B 1.383(19)
C13B C14A 1.60(2)
C14A C14B 0.704(16)
C14A C15 1.296(14)
C14B C15 1.421(16)
C15 C16A 1.384(15)
C15 C16B 1.489(15)
C15 C18 1.509(10)
C16A C16B 0.914(15)
C16A C17A 1.374(17)
C16A C17B 1.659(19)
C16B C17B 1.376(17)
C16B C17A 1.614(19)
C17A C17B 0.863(14)
C18 O20A 1.228(11)
C18 O19 1.233(8)
C18 O20B 1.396(12)
O20A O20B 0.741(10)
N21 C22 1.514(9)
N21 H21A 0.8900
N21 H21B 0.8900
N21 H21C 0.8900
C22 C23B 1.284(17)
C22 C23A 1.865(19)
C23B C23A 0.871(16)
C23B C24B 1.58(2)
C23B C24A 1.97(2)
C23A C24B 1.55(2)
C23A C24A 1.57(2)
C24A C24B 0.784(17)
C24A C25B 1.43(2)
C24A C25A 1.58(2)
C24B C25B 1.53(2)
C25A C25B 1.016(16)
C25A C26A 1.57(2)
C25A C26B 1.64(2)
C25B C26B 1.57(2)
C26B C26A 0.994(16)
C26B C27B 1.54(2)
C26A C27B 1.53(2)
C26A C27A 1.57(2)
C27B C27A 1.043(17)
C27B C28B 1.58(2)
C27A C28A 1.53(2)
C27A C28B 1.54(2)
C28B C28A 0.934(16)
C28B C29B 1.56(2)
C28A C29B 1.50(2)
C28A C29A 1.56(2)
C29A C29B 0.932(16)
C29A C30B 1.40(2)
C29A C30A 1.52(2)
C29B C30B 1.59(2)
C30A C30B 0.777(17)
C30A C31 1.449(17)
C30B C31 1.727(18)
C31 C32 1.520(13)
C32 C33 1.509(11)
C32 H32A 0.9700
C32 H32B 0.9700
C33 C34 1.528(11)
C33 H33A 0.9700
C33 H33B 0.9700
C34 C35 1.527(12)
C34 H34A 0.9700
C34 H34B 0.9700
C35 C36A 1.446(17)
C35 C36B 1.75(2)
C36A C36B 0.812(19)
C36A C37A 1.55(2)
C36B C37A 1.48(2)
C36B C37B 1.56(2)
C37B C37A 0.97(2)

loop_
_geom_hbond_atom_site_label_D
_geom_hbond_atom_site_label_H
_geom_hbond_atom_site_label_A
_geom_hbond_distance_DH
_geom_hbond_distance_HA
_geom_hbond_distance_DA
_geom_hbond_angle_DHA
_geom_hbond_site_symmetry_A
N21 H21A O20B 0.89 1.92 2.786(10) 163.8 2_766
N21 H21A O20A 0.89 1.92 2.790(11) 163.8 2_766
N21 H21B O19 0.89 2.26 2.982(7) 138.4 1_654
N21 H21C O19 0.89 1.94 2.817(7) 169.6 2_666
